data_4075631
loop_
_publ_author_name
'Kang, Myeongsoon'
'Sen, Ayusman'

_publ_section_title
;
 Neutral N--O Chelated Palladium(II) Complexes: Syntheses,
 Characterization, and Reactivity
;
_journal_coden_ASTM ORGND7
_journal_issue 14
_journal_name_full Organometallics
_journal_page_first 3508
_journal_page_last 3515
_journal_paper_doi 10.1021/om050126a
_journal_volume 24
_journal_year 2005
_chemical_formula_moiety 'C32 H42 N2 O Pd'
_chemical_formula_sum 'C32 H42 N2 O Pd'
_chemical_formula_weight 577.08
_space_group_IT_number 2
_symmetry_cell_setting triclinic
_symmetry_space_group_name_Hall '-P 1'
_symmetry_space_group_name_H-M 'P -1'
_atom_sites_solution_hydrogens geom
_atom_sites_solution_primary direct
_atom_sites_solution_secondary difmap
_audit_creation_method SHELXL-97
_cell_angle_alpha 105.623(2)
_cell_angle_beta 99.448(2)
_cell_angle_gamma 113.062(2)
_cell_formula_units_Z 2
_cell_length_a 11.1653(17)
_cell_length_b 11.3688(17)
_cell_length_c 13.611(2)
_cell_measurement_reflns_used 7853
_cell_measurement_temperature 98(2)
_cell_measurement_theta_max 27.925
_cell_measurement_theta_min 2.171
_cell_volume 1458.3(4)
_computing_cell_refinement 'BRUKER SMART'
_computing_data_collection 'BRUKER SMART'
_computing_data_reduction 'BRUKER SMART'
_computing_molecular_graphics 'Bruker SHELXTL'
_computing_publication_material 'Bruker SHELXTL'
_computing_structure_refinement 'SHELXL-97 (Sheldrick, 1997)'
_computing_structure_solution 'SHELXS-97 (Sheldrick, 1990)'
_diffrn_ambient_temperature 98(2)
_diffrn_measured_fraction_theta_full 0.961
_diffrn_measured_fraction_theta_max 0.961
_diffrn_measurement_device_type 'CCD Area detector'
_diffrn_measurement_method 'phi and omega scans'
_diffrn_radiation_monochromator graphite
_diffrn_radiation_source 'fine-focus sealed tube'
_diffrn_radiation_type MoK\a
_diffrn_radiation_wavelength 0.71073
_diffrn_reflns_av_R_equivalents 0.0300
_diffrn_reflns_av_sigmaI/netI 0.0507
_diffrn_reflns_limit_h_max 14
_diffrn_reflns_limit_h_min -14
_diffrn_reflns_limit_k_max 14
_diffrn_reflns_limit_k_min -14
_diffrn_reflns_limit_l_max 17
_diffrn_reflns_limit_l_min -17
_diffrn_reflns_number 13598
_diffrn_reflns_theta_full 28.04
_diffrn_reflns_theta_max 28.04
_diffrn_reflns_theta_min 1.63
_exptl_absorpt_coefficient_mu 0.662
_exptl_absorpt_correction_type none
_exptl_crystal_colour yellow-clear
_exptl_crystal_density_diffrn 1.314
_exptl_crystal_density_method 'not measured'
_exptl_crystal_description brick
_exptl_crystal_F_000 604
_exptl_crystal_size_max 0.20
_exptl_crystal_size_mid 0.19
_exptl_crystal_size_min 0.10
_refine_diff_density_max 0.583
_refine_diff_density_min -0.578
_refine_diff_density_rms 0.084
_refine_ls_extinction_method none
_refine_ls_goodness_of_fit_ref 1.050
_refine_ls_hydrogen_treatment noref
_refine_ls_matrix_type full
_refine_ls_number_parameters 334
_refine_ls_number_reflns 6772
_refine_ls_number_restraints 0
_refine_ls_restrained_S_all 1.050
_refine_ls_R_factor_all 0.0437
_refine_ls_R_factor_gt 0.0358
_refine_ls_shift/su_max 0.001
_refine_ls_shift/su_mean 0.000
_refine_ls_structure_factor_coef Fsqd
_refine_ls_weighting_details 'calc w=1/[\s^2^(Fo^2^)+(0.0366P)^2^+0.3667P] where P=(Fo^2^+2Fc^2^)/3'
_refine_ls_weighting_scheme calc
_refine_ls_wR_factor_gt 0.0802
_refine_ls_wR_factor_ref 0.0833
_reflns_number_gt 5911
_reflns_number_total 6772
_reflns_threshold_expression >2sigma(I)
_cod_data_source_file 3a.cif
_cod_data_source_block kms12s
_cod_depositor_comments
;
The following automatic conversions were performed:

'_symmetry_cell_setting' value 'Triclinic' changed to 'triclinic'
according to /home/saulius/struct/CIF-dictionaries/cif_core.dic
dictionary named 'cif_core.dic' version 2.4.1 from 2010-06-29.

Automatic conversion script
Id: cif_fix_values 1715 2011-07-08 13:25:40Z adriana 
;
_cod_original_sg_symbol_H-M P-1
_cod_database_code 4075631

loop_
_symmetry_equiv_pos_as_xyz
'x, y, z'
'-x, -y, -z'

loop_
_atom_site_label
_atom_site_type_symbol
_atom_site_fract_x
_atom_site_fract_y
_atom_site_fract_z
_atom_site_U_iso_or_equiv
_atom_site_adp_type
_atom_site_occupancy
_atom_site_symmetry_multiplicity
_atom_site_calc_flag
_atom_site_refinement_flags
C1 C 0.4654(2) 0.4920(2) 0.79520(19) 0.0204(5) Uani 1 1 d .
C2 C 0.3715(2) 0.5420(3) 0.8259(2) 0.0224(5) Uani 1 1 d .
C3 C 0.2338(3) 0.4598(3) 0.7740(2) 0.0257(5) Uani 1 1 d .
H3 H 0.1718 0.4926 0.7943 0.031 Uiso 1 1 calc R
C4 C 0.1805(3) 0.3302(3) 0.6927(2) 0.0296(6) Uani 1 1 d .
H4 H 0.0846 0.2765 0.6595 0.035 Uiso 1 1 calc R
C5 C 0.2679(3) 0.2826(3) 0.6620(2) 0.0256(5) Uani 1 1 d .
H5 H 0.2323 0.1950 0.6068 0.031 Uiso 1 1 calc R
C6 C 0.4110(2) 0.3609(2) 0.71066(19) 0.0209(5) Uani 1 1 d .
C7 C 0.4924(3) 0.3017(2) 0.6679(2) 0.0227(5) Uani 1 1 d .
H7 H 0.4424 0.2170 0.6086 0.027 Uiso 1 1 calc R
C8 C 0.4259(3) 0.6820(3) 0.9160(2) 0.0236(5) Uani 1 1 d .
C9 C 0.3120(3) 0.7202(3) 0.9333(2) 0.0352(7) Uani 1 1 d .
H9A H 0.2657 0.7233 0.8670 0.053 Uiso 1 1 calc R
H9B H 0.3512 0.8106 0.9907 0.053 Uiso 1 1 calc R
H9C H 0.2459 0.6512 0.9533 0.053 Uiso 1 1 calc R
C10 C 0.4955(3) 0.6798(3) 1.0223(2) 0.0284(6) Uani 1 1 d .
H10A H 0.5327 0.7707 1.0787 0.043 Uiso 1 1 calc R
H10B H 0.5698 0.6562 1.0143 0.043 Uiso 1 1 calc R
H10C H 0.4284 0.6112 1.0419 0.043 Uiso 1 1 calc R
C11 C 0.5287(3) 0.7970(3) 0.8890(2) 0.0304(6) Uani 1 1 d .
H11A H 0.4850 0.7962 0.8201 0.046 Uiso 1 1 calc R
H11B H 0.6084 0.7815 0.8847 0.046 Uiso 1 1 calc R
H11C H 0.5579 0.8862 0.9452 0.046 Uiso 1 1 calc R
C12 C 0.9188(3) 0.4925(3) 0.8113(2) 0.0346(7) Uani 1 1 d .
H12A H 0.8983 0.3982 0.8049 0.052 Uiso 1 1 calc R
H12B H 0.9958 0.5573 0.8758 0.052 Uiso 1 1 calc R
H12C H 0.9427 0.5080 0.7482 0.052 Uiso 1 1 calc R
C13 C 0.8742(3) 0.6815(3) 1.0517(2) 0.0285(6) Uani 1 1 d .
H13A H 0.9301 0.7711 1.1100 0.043 Uiso 1 1 calc R
H13B H 0.9095 0.6174 1.0608 0.043 Uiso 1 1 calc R
H13C H 0.7794 0.6458 1.0532 0.043 Uiso 1 1 calc R
C14 C 0.9611(2) 0.8140(2) 0.9493(2) 0.0248(5) Uani 1 1 d .
H14 H 1.0183 0.8837 1.0170 0.030 Uiso 1 1 calc R
C15 C 0.9738(3) 0.8495(2) 0.8545(2) 0.0256(5) Uani 1 1 d .
C16 C 1.0992(3) 0.9498(3) 0.8592(3) 0.0367(7) Uani 1 1 d .
H16 H 1.1748 0.9905 0.9221 0.044 Uiso 1 1 calc R
C17 C 1.1143(3) 0.9904(3) 0.7731(3) 0.0477(8) Uani 1 1 d .
H17 H 1.2002 1.0583 0.7767 0.057 Uiso 1 1 calc R
C18 C 1.0056(3) 0.9329(3) 0.6826(3) 0.0433(8) Uani 1 1 d .
H18 H 1.0163 0.9608 0.6235 0.052 Uiso 1 1 calc R
C19 C 0.8800(3) 0.8340(3) 0.6769(2) 0.0363(7) Uani 1 1 d .
H19 H 0.8049 0.7942 0.6138 0.044 Uiso 1 1 calc R
C20 C 0.8636(3) 0.7930(3) 0.7628(2) 0.0281(6) Uani 1 1 d .
H20 H 0.7769 0.7261 0.7590 0.034 Uiso 1 1 calc R
C21 C 0.6746(3) 0.2644(2) 0.6333(2) 0.0241(5) Uani 1 1 d .
C22 C 0.7180(3) 0.3002(3) 0.5509(2) 0.0309(6) Uani 1 1 d .
C23 C 0.7711(3) 0.2241(3) 0.4921(2) 0.0350(7) Uani 1 1 d .
H23 H 0.8013 0.2461 0.4351 0.042 Uiso 1 1 calc R
C24 C 0.7803(3) 0.1162(3) 0.5158(2) 0.0365(7) Uani 1 1 d .
H24 H 0.8153 0.0639 0.4741 0.044 Uiso 1 1 calc R
C25 C 0.7394(3) 0.0843(3) 0.5991(2) 0.0300(6) Uani 1 1 d .
H25 H 0.7469 0.0103 0.6145 0.036 Uiso 1 1 calc R
C26 C 0.6869(3) 0.1590(2) 0.6611(2) 0.0247(5) Uani 1 1 d .
C27 C 0.6504(3) 0.1316(3) 0.7583(2) 0.0262(6) Uani 1 1 d .
H27 H 0.6665 0.2208 0.8112 0.031 Uiso 1 1 calc R
C28 C 0.4999(3) 0.0303(3) 0.7306(3) 0.0379(7) Uani 1 1 d .
H28A H 0.4426 0.0686 0.7037 0.057 Uiso 1 1 calc R
H28B H 0.4812 0.0139 0.7948 0.057 Uiso 1 1 calc R
H28C H 0.4793 -0.0567 0.6753 0.057 Uiso 1 1 calc R
C29 C 0.7401(3) 0.0805(3) 0.8133(2) 0.0354(7) Uani 1 1 d .
H29A H 0.7170 -0.0129 0.7675 0.053 Uiso 1 1 calc R
H29B H 0.7243 0.0803 0.8820 0.053 Uiso 1 1 calc R
H29C H 0.8365 0.1416 0.8257 0.053 Uiso 1 1 calc R
C30 C 0.7064(4) 0.4188(3) 0.5250(2) 0.0455(8) Uani 1 1 d .
H30 H 0.7037 0.4809 0.5915 0.055 Uiso 1 1 calc R
C31 C 0.5741(5) 0.3692(4) 0.4383(3) 0.0765(14) Uani 1 1 d .
H31A H 0.5711 0.3046 0.3724 0.115 Uiso 1 1 calc R
H31B H 0.5697 0.4480 0.4246 0.115 Uiso 1 1 calc R
H31C H 0.4962 0.3230 0.4619 0.115 Uiso 1 1 calc R
C32 C 0.8311(5) 0.5041(4) 0.4974(4) 0.0826(16) Uani 1 1 d .
H32A H 0.8326 0.4493 0.4288 0.124 Uiso 1 1 calc R
H32B H 0.9144 0.5314 0.5536 0.124 Uiso 1 1 calc R
H32C H 0.8262 0.5865 0.4919 0.124 Uiso 1 1 calc R
N1 N 0.6236(2) 0.3460(2) 0.69781(16) 0.0215(4) Uani 1 1 d .
N2 N 0.8797(2) 0.6970(2) 0.94890(17) 0.0224(4) Uani 1 1 d .
O2 O 0.59465(16) 0.56707(17) 0.84405(14) 0.0234(4) Uani 1 1 d .
Pd1 Pd 0.752720(18) 0.521375(18) 0.821677(15) 0.01789(6) Uani 1 1 d .

loop_
_atom_site_aniso_label
_atom_site_aniso_U_11
_atom_site_aniso_U_22
_atom_site_aniso_U_33
_atom_site_aniso_U_23
_atom_site_aniso_U_13
_atom_site_aniso_U_12
C1 0.0197(12) 0.0182(12) 0.0264(13) 0.0138(10) 0.0067(10) 0.0082(10)
C2 0.0221(12) 0.0232(13) 0.0268(13) 0.0157(11) 0.0084(10) 0.0106(10)
C3 0.0213(13) 0.0313(14) 0.0324(14) 0.0180(12) 0.0092(11) 0.0152(11)
C4 0.0172(12) 0.0318(15) 0.0338(15) 0.0146(12) 0.0008(11) 0.0067(11)
C5 0.0219(13) 0.0209(12) 0.0298(14) 0.0116(11) 0.0013(11) 0.0069(10)
C6 0.0197(12) 0.0186(12) 0.0236(12) 0.0110(10) 0.0027(10) 0.0074(10)
C7 0.0256(13) 0.0169(12) 0.0234(13) 0.0084(10) 0.0020(10) 0.0092(10)
C8 0.0226(13) 0.0252(13) 0.0297(14) 0.0145(11) 0.0120(11) 0.0128(11)
C9 0.0286(15) 0.0373(16) 0.0413(17) 0.0102(13) 0.0106(13) 0.0195(13)
C10 0.0291(14) 0.0282(14) 0.0293(14) 0.0106(11) 0.0076(11) 0.0150(12)
C11 0.0376(15) 0.0226(13) 0.0361(15) 0.0142(12) 0.0182(13) 0.0136(12)
C12 0.0201(13) 0.0277(14) 0.0506(18) 0.0064(13) 0.0093(12) 0.0115(11)
C13 0.0251(13) 0.0289(14) 0.0275(14) 0.0127(11) 0.0042(11) 0.0087(11)
C14 0.0198(12) 0.0193(12) 0.0315(14) 0.0065(11) 0.0051(11) 0.0082(10)
C15 0.0285(14) 0.0195(12) 0.0330(14) 0.0099(11) 0.0134(11) 0.0133(11)
C16 0.0272(15) 0.0329(16) 0.0477(18) 0.0160(14) 0.0131(13) 0.0102(13)
C17 0.0383(18) 0.0454(19) 0.071(2) 0.0330(18) 0.0312(18) 0.0169(15)
C18 0.052(2) 0.050(2) 0.053(2) 0.0347(17) 0.0347(17) 0.0306(17)
C19 0.0471(18) 0.0337(16) 0.0408(17) 0.0197(14) 0.0164(14) 0.0256(14)
C20 0.0311(14) 0.0208(13) 0.0374(15) 0.0146(11) 0.0109(12) 0.0141(11)
C21 0.0237(13) 0.0195(12) 0.0261(13) 0.0046(10) 0.0049(10) 0.0105(10)
C22 0.0447(17) 0.0262(14) 0.0246(14) 0.0082(11) 0.0114(12) 0.0193(13)
C23 0.0515(18) 0.0313(15) 0.0265(14) 0.0090(12) 0.0163(13) 0.0224(14)
C24 0.0410(17) 0.0331(16) 0.0342(16) 0.0032(13) 0.0104(13) 0.0224(14)
C25 0.0352(15) 0.0230(13) 0.0334(15) 0.0075(11) 0.0075(12) 0.0180(12)
C26 0.0241(13) 0.0189(12) 0.0267(13) 0.0055(10) 0.0036(11) 0.0091(10)
C27 0.0255(13) 0.0197(12) 0.0352(15) 0.0120(11) 0.0079(11) 0.0114(11)
C28 0.0296(15) 0.0304(15) 0.056(2) 0.0219(14) 0.0105(14) 0.0132(13)
C29 0.0302(15) 0.0421(17) 0.0456(18) 0.0261(14) 0.0129(13) 0.0208(13)
C30 0.086(3) 0.0387(18) 0.0343(17) 0.0203(14) 0.0338(18) 0.0391(19)
C31 0.150(4) 0.067(3) 0.037(2) 0.0198(19) 0.010(2) 0.080(3)
C32 0.154(5) 0.064(3) 0.094(3) 0.059(3) 0.092(3) 0.070(3)
N1 0.0253(11) 0.0182(10) 0.0234(11) 0.0080(8) 0.0077(9) 0.0120(9)
N2 0.0174(10) 0.0237(11) 0.0271(11) 0.0098(9) 0.0057(9) 0.0105(9)
O2 0.0165(8) 0.0196(9) 0.0303(10) 0.0061(7) 0.0048(7) 0.0076(7)
Pd1 0.01536(10) 0.01538(10) 0.02362(11) 0.00794(7) 0.00614(7) 0.00711(7)

loop_
_atom_type_symbol
_atom_type_description
_atom_type_scat_dispersion_real
_atom_type_scat_dispersion_imag
_atom_type_scat_source
C C 0.0033 0.0016 'International Tables Vol C Tables 4.2.6.8 and 6.1.1.4'
H H 0.0000 0.0000 'International Tables Vol C Tables 4.2.6.8 and 6.1.1.4'
N N 0.0061 0.0033 'International Tables Vol C Tables 4.2.6.8 and 6.1.1.4'
O O 0.0106 0.0060 'International Tables Vol C Tables 4.2.6.8 and 6.1.1.4'
Pd Pd -0.9988 1.0072 'International Tables Vol C Tables 4.2.6.8 and 6.1.1.4'

loop_
_geom_angle_atom_site_label_1
_geom_angle_atom_site_label_2
_geom_angle_atom_site_label_3
_geom_angle
O2 C1 C6 122.6(2)
O2 C1 C2 119.0(2)
C6 C1 C2 118.3(2)
C3 C2 C1 118.3(2)
C3 C2 C8 121.9(2)
C1 C2 C8 119.8(2)
C2 C3 C4 123.3(2)
C2 C3 H3 118.4
C4 C3 H3 118.4
C5 C4 C3 119.0(2)
C5 C4 H4 120.5
C3 C4 H4 120.5
C4 C5 C6 121.3(2)
C4 C5 H5 119.4
C6 C5 H5 119.4
C5 C6 C1 119.7(2)
C5 C6 C7 115.8(2)
C1 C6 C7 124.5(2)
N1 C7 C6 129.9(2)
N1 C7 H7 115.0
C6 C7 H7 115.0
C9 C8 C2 112.2(2)
C9 C8 C10 107.3(2)
C2 C8 C10 110.2(2)
C9 C8 C11 106.8(2)
C2 C8 C11 110.6(2)
C10 C8 C11 109.6(2)
C8 C9 H9A 109.5
C8 C9 H9B 109.5
H9A C9 H9B 109.5
C8 C9 H9C 109.5
H9A C9 H9C 109.5
H9B C9 H9C 109.5
C8 C10 H10A 109.5
C8 C10 H10B 109.5
H10A C10 H10B 109.5
C8 C10 H10C 109.5
H10A C10 H10C 109.5
H10B C10 H10C 109.5
C8 C11 H11A 109.5
C8 C11 H11B 109.5
H11A C11 H11B 109.5
C8 C11 H11C 109.5
H11A C11 H11C 109.5
H11B C11 H11C 109.5
Pd1 C12 H12A 109.5
Pd1 C12 H12B 109.5
H12A C12 H12B 109.5
Pd1 C12 H12C 109.5
H12A C12 H12C 109.5
H12B C12 H12C 109.5
N2 C13 H13A 109.5
N2 C13 H13B 109.5
H13A C13 H13B 109.5
N2 C13 H13C 109.5
H13A C13 H13C 109.5
H13B C13 H13C 109.5
N2 C14 C15 125.7(2)
N2 C14 H14 117.1
C15 C14 H14 117.1
C20 C15 C16 119.0(3)
C20 C15 C14 122.3(2)
C16 C15 C14 118.5(2)
C17 C16 C15 120.5(3)
C17 C16 H16 119.8
C15 C16 H16 119.8
C18 C17 C16 120.1(3)
C18 C17 H17 120.0
C16 C17 H17 120.0
C17 C18 C19 120.3(3)
C17 C18 H18 119.9
C19 C18 H18 119.9
C20 C19 C18 120.2(3)
C20 C19 H19 119.9
C18 C19 H19 119.9
C19 C20 C15 120.0(3)
C19 C20 H20 120.0
C15 C20 H20 120.0
C22 C21 C26 122.7(2)
C22 C21 N1 118.5(2)
C26 C21 N1 118.7(2)
C23 C22 C21 117.9(2)
C23 C22 C30 121.1(2)
C21 C22 C30 121.1(2)
C24 C23 C22 120.5(3)
C24 C23 H23 119.7
C22 C23 H23 119.7
C25 C24 C23 120.7(3)
C25 C24 H24 119.7
C23 C24 H24 119.7
C24 C25 C26 120.8(2)
C24 C25 H25 119.6
C26 C25 H25 119.6
C25 C26 C21 117.3(2)
C25 C26 C27 121.5(2)
C21 C26 C27 121.1(2)
C26 C27 C28 112.1(2)
C26 C27 C29 112.6(2)
C28 C27 C29 109.6(2)
C26 C27 H27 107.4
C28 C27 H27 107.4
C29 C27 H27 107.4
C27 C28 H28A 109.5
C27 C28 H28B 109.5
H28A C28 H28B 109.5
C27 C28 H28C 109.5
H28A C28 H28C 109.5
H28B C28 H28C 109.5
C27 C29 H29A 109.5
C27 C29 H29B 109.5
H29A C29 H29B 109.5
C27 C29 H29C 109.5
H29A C29 H29C 109.5
H29B C29 H29C 109.5
C31 C30 C32 111.8(3)
C31 C30 C22 111.8(3)
C32 C30 C22 112.0(3)
C31 C30 H30 107.0
C32 C30 H30 107.0
C22 C30 H30 107.0
C30 C31 H31A 109.5
C30 C31 H31B 109.5
H31A C31 H31B 109.5
C30 C31 H31C 109.5
H31A C31 H31C 109.5
H31B C31 H31C 109.5
C30 C32 H32A 109.5
C30 C32 H32B 109.5
H32A C32 H32B 109.5
C30 C32 H32C 109.5
H32A C32 H32C 109.5
H32B C32 H32C 109.5
C7 N1 C21 116.0(2)
C7 N1 Pd1 123.15(17)
C21 N1 Pd1 120.76(16)
C14 N2 C13 118.6(2)
C14 N2 Pd1 128.59(19)
C13 N2 Pd1 112.85(15)
C1 O2 Pd1 128.05(16)
N1 Pd1 C12 93.71(10)
N1 Pd1 N2 178.52(8)
C12 Pd1 N2 87.27(10)
N1 Pd1 O2 91.47(7)
C12 Pd1 O2 174.82(9)
N2 Pd1 O2 87.55(7)

loop_
_geom_bond_atom_site_label_1
_geom_bond_atom_site_label_2
_geom_bond_distance
C1 O2 1.291(3)
C1 C6 1.433(3)
C1 C2 1.442(3)
C2 C3 1.378(3)
C2 C8 1.534(4)
C3 C4 1.404(4)
C3 H3 0.9500
C4 C5 1.359(4)
C4 H4 0.9500
C5 C6 1.416(3)
C5 H5 0.9500
C6 C7 1.435(3)
C7 N1 1.297(3)
C7 H7 0.9500
C8 C9 1.530(3)
C8 C10 1.538(3)
C8 C11 1.543(3)
C9 H9A 0.9800
C9 H9B 0.9800
C9 H9C 0.9800
C10 H10A 0.9800
C10 H10B 0.9800
C10 H10C 0.9800
C11 H11A 0.9800
C11 H11B 0.9800
C11 H11C 0.9800
C12 Pd1 2.026(3)
C12 H12A 0.9800
C12 H12B 0.9800
C12 H12C 0.9800
C13 N2 1.464(3)
C13 H13A 0.9800
C13 H13B 0.9800
C13 H13C 0.9800
C14 N2 1.282(3)
C14 C15 1.463(4)
C14 H14 0.9500
C15 C20 1.389(4)
C15 C16 1.395(4)
C16 C17 1.382(4)
C16 H16 0.9500
C17 C18 1.367(5)
C17 H17 0.9500
C18 C19 1.385(4)
C18 H18 0.9500
C19 C20 1.384(4)
C19 H19 0.9500
C20 H20 0.9500
C21 C22 1.390(4)
C21 C26 1.398(3)
C21 N1 1.447(3)
C22 C23 1.387(4)
C22 C30 1.528(4)
C23 C24 1.385(4)
C23 H23 0.9500
C24 C25 1.373(4)
C24 H24 0.9500
C25 C26 1.395(4)
C25 H25 0.9500
C26 C27 1.520(4)
C27 C28 1.528(4)
C27 C29 1.531(3)
C27 H27 1.0000
C28 H28A 0.9800
C28 H28B 0.9800
C28 H28C 0.9800
C29 H29A 0.9800
C29 H29B 0.9800
C29 H29C 0.9800
C30 C31 1.520(5)
C30 C32 1.526(5)
C30 H30 1.0000
C31 H31A 0.9800
C31 H31B 0.9800
C31 H31C 0.9800
C32 H32A 0.9800
C32 H32B 0.9800
C32 H32C 0.9800
N1 Pd1 2.009(2)
N2 Pd1 2.027(2)
O2 Pd1 2.0705(17)

loop_
_geom_torsion_atom_site_label_1
_geom_torsion_atom_site_label_2
_geom_torsion_atom_site_label_3
_geom_torsion_atom_site_label_4
_geom_torsion
O2 C1 C2 C3 -179.1(2)
C6 C1 C2 C3 1.3(3)
O2 C1 C2 C8 -0.4(3)
C6 C1 C2 C8 -179.9(2)
C1 C2 C3 C4 -0.1(4)
C8 C2 C3 C4 -178.8(2)
C2 C3 C4 C5 -0.7(4)
C3 C4 C5 C6 0.2(4)
C4 C5 C6 C1 1.1(4)
C4 C5 C6 C7 -177.5(2)
O2 C1 C6 C5 178.7(2)
C2 C1 C6 C5 -1.8(3)
O2 C1 C6 C7 -2.9(4)
C2 C1 C6 C7 176.6(2)
C5 C6 C7 N1 -177.3(2)
C1 C6 C7 N1 4.2(4)
C3 C2 C8 C9 -4.1(3)
C1 C2 C8 C9 177.2(2)
C3 C2 C8 C10 115.4(3)
C1 C2 C8 C10 -63.3(3)
C3 C2 C8 C11 -123.2(3)
C1 C2 C8 C11 58.1(3)
N2 C14 C15 C20 32.4(4)
N2 C14 C15 C16 -151.5(3)
C20 C15 C16 C17 -1.2(4)
C14 C15 C16 C17 -177.5(3)
C15 C16 C17 C18 0.4(5)
C16 C17 C18 C19 0.1(5)
C17 C18 C19 C20 0.1(5)
C18 C19 C20 C15 -0.9(4)
C16 C15 C20 C19 1.5(4)
C14 C15 C20 C19 177.6(2)
C26 C21 C22 C23 2.3(4)
N1 C21 C22 C23 177.8(2)
C26 C21 C22 C30 -178.3(3)
N1 C21 C22 C30 -2.8(4)
C21 C22 C23 C24 -0.2(4)
C30 C22 C23 C24 -179.6(3)
C22 C23 C24 C25 -1.2(5)
C23 C24 C25 C26 0.4(4)
C24 C25 C26 C21 1.6(4)
C24 C25 C26 C27 -175.7(2)
C22 C21 C26 C25 -3.1(4)
N1 C21 C26 C25 -178.5(2)
C22 C21 C26 C27 174.2(2)
N1 C21 C26 C27 -1.2(4)
C25 C26 C27 C28 -93.7(3)
C21 C26 C27 C28 89.1(3)
C25 C26 C27 C29 30.5(3)
C21 C26 C27 C29 -146.7(2)
C23 C22 C30 C31 86.0(4)
C21 C22 C30 C31 -93.3(4)
C23 C22 C30 C32 -40.3(4)
C21 C22 C30 C32 140.3(3)
C6 C7 N1 C21 -176.8(2)
C6 C7 N1 Pd1 0.5(4)
C22 C21 N1 C7 94.0(3)
C26 C21 N1 C7 -90.4(3)
C22 C21 N1 Pd1 -83.5(3)
C26 C21 N1 Pd1 92.2(2)
C15 C14 N2 C13 -176.3(2)
C15 C14 N2 Pd1 4.4(4)
C6 C1 O2 Pd1 -2.6(3)
C2 C1 O2 Pd1 177.85(15)
C7 N1 Pd1 C12 175.8(2)
C21 N1 Pd1 C12 -7.0(2)
C7 N1 Pd1 N2 44(3)
C21 N1 Pd1 N2 -139(3)
C7 N1 Pd1 O2 -4.06(19)
C21 N1 Pd1 O2 173.17(18)
C14 N2 Pd1 N1 -149(3)
C13 N2 Pd1 N1 31(3)
C14 N2 Pd1 C12 78.8(2)
C13 N2 Pd1 C12 -100.49(18)
C14 N2 Pd1 O2 -101.2(2)
C13 N2 Pd1 O2 79.49(16)
C1 O2 Pd1 N1 5.3(2)
C1 O2 Pd1 C12 -173.4(11)
C1 O2 Pd1 N2 -173.6(2)
